data_2232003
loop_
_publ_author_name
'Ha, Kwang'

_publ_section_title
;
 A second monoclinic polymorph of
 bis(2,2'-bipyridine-\k^2^<i>N</i>,<i>N</i>')diiodidomanganese(II)
;
_journal_coeditor_code NG5226
_journal_issue 10
_journal_name_full 'Acta Crystallographica Section E'
_journal_page_first m1351
_journal_paper_doi 10.1107/S1600536811036051
_journal_volume 67
_journal_year 2011
_chemical_formula_iupac '[Mn I2 (C10 H8 N2)2]'
_chemical_formula_moiety 'C20 H16 I2 Mn N4'
_chemical_formula_sum 'C20 H16 I2 Mn N4'
_chemical_formula_weight 621.11
_chemical_name_systematic
;
Bis(2,2'-bipyridine-\k^2^<i>N</i>,<i>N</i>')diiodidomanganese(II)
;
_space_group_IT_number 15
_symmetry_cell_setting monoclinic
_symmetry_space_group_name_Hall '-C 2yc'
_symmetry_space_group_name_H-M 'C 1 2/c 1'
_atom_sites_solution_hydrogens geom
_atom_sites_solution_primary direct
_atom_sites_solution_secondary difmap
_audit_creation_method SHELXL-97
_cell_angle_alpha 90.00
_cell_angle_beta 110.187(5)
_cell_angle_gamma 90.00
_cell_formula_units_Z 8
_cell_length_a 16.491(4)
_cell_length_b 15.403(4)
_cell_length_c 17.719(4)
_cell_measurement_reflns_used 2551
_cell_measurement_temperature 200(2)
_cell_measurement_theta_max 25.92
_cell_measurement_theta_min 2.45
_cell_volume 4224.3(18)
_computing_cell_refinement 'SAINT (Bruker, 2000)'
_computing_data_collection 'SMART (Bruker, 2000)'
_computing_data_reduction 'SAINT (Bruker, 2000)'
_computing_molecular_graphics 'ORTEP-3 (Farrugia, 1997) and PLATON (Spek, 2009)'
_computing_publication_material 'SHELXL97 (Sheldrick, 2008)'
_computing_structure_refinement 'SHELXL97 (Sheldrick, 2008)'
_computing_structure_solution 'SHELXS97 (Sheldrick, 2008)'
_diffrn_ambient_temperature 200(2)
_diffrn_measured_fraction_theta_full 0.991
_diffrn_measured_fraction_theta_max 0.991
_diffrn_measurement_device_type 'Bruker SMART 1000 CCD'
_diffrn_measurement_method '\f and \w scans'
_diffrn_radiation_monochromator graphite
_diffrn_radiation_source 'fine-focus sealed tube'
_diffrn_radiation_type MoK\a
_diffrn_radiation_wavelength 0.71073
_diffrn_reflns_av_R_equivalents 0.0894
_diffrn_reflns_av_sigmaI/netI 0.1218
_diffrn_reflns_limit_h_max 22
_diffrn_reflns_limit_h_min -21
_diffrn_reflns_limit_k_max 14
_diffrn_reflns_limit_k_min -20
_diffrn_reflns_limit_l_max 19
_diffrn_reflns_limit_l_min -23
_diffrn_reflns_number 15547
_diffrn_reflns_theta_full 28.33
_diffrn_reflns_theta_max 28.33
_diffrn_reflns_theta_min 1.87
_diffrn_standards_decay_% 0
_diffrn_standards_interval_count 0
_diffrn_standards_interval_time 0
_diffrn_standards_number 0
_exptl_absorpt_coefficient_mu 3.560
_exptl_absorpt_correction_T_max 1.000000
_exptl_absorpt_correction_T_min 0.804258
_exptl_absorpt_correction_type multi-scan
_exptl_absorpt_process_details '(SADABS; Bruker, 2000)'
_exptl_crystal_colour yellow
_exptl_crystal_density_diffrn 1.953
_exptl_crystal_density_method 'not measured'
_exptl_crystal_description block
_exptl_crystal_F_000 2360
_exptl_crystal_size_max 0.16
_exptl_crystal_size_mid 0.13
_exptl_crystal_size_min 0.06
_refine_diff_density_max 1.210
_refine_diff_density_min -0.827
_refine_ls_extinction_method none
_refine_ls_goodness_of_fit_ref 0.894
_refine_ls_hydrogen_treatment constr
_refine_ls_matrix_type full
_refine_ls_number_parameters 244
_refine_ls_number_reflns 5222
_refine_ls_number_restraints 0
_refine_ls_restrained_S_all 0.894
_refine_ls_R_factor_all 0.1416
_refine_ls_R_factor_gt 0.0494
_refine_ls_shift/su_max 0.001
_refine_ls_shift/su_mean 0.001
_refine_ls_structure_factor_coef Fsqd
_refine_ls_weighting_details 'calc w=1/[\s^2^(Fo^2^)+(0.0230P)^2^] where P=(Fo^2^+2Fc^2^)/3'
_refine_ls_weighting_scheme calc
_refine_ls_wR_factor_gt 0.0739
_refine_ls_wR_factor_ref 0.1009
_reflns_number_gt 2330
_reflns_number_total 5222
_reflns_threshold_expression >2sigma(I)
_cod_data_source_file ng5226.cif
_cod_data_source_block I
_cod_original_cell_volume 4224.6(18)
_cod_original_sg_symbol_H-M 'C 2/c'
_cod_database_code 2232003
_cod_database_fobs_code 2232003

loop_
_symmetry_equiv_pos_as_xyz
'x, y, z'
'-x, y, -z+1/2'
'x+1/2, y+1/2, z'
'-x+1/2, y+1/2, -z+1/2'
'-x, -y, -z'
'x, -y, z-1/2'
'-x+1/2, -y+1/2, -z'
'x+1/2, -y+1/2, z-1/2'

loop_
_atom_site_type_symbol
_atom_site_label
_atom_site_fract_x
_atom_site_fract_y
_atom_site_fract_z
_atom_site_U_iso_or_equiv
_atom_site_adp_type
_atom_site_calc_flag
_atom_site_refinement_flags
_atom_site_occupancy
_atom_site_symmetry_multiplicity
I I1 0.12615(3) -0.15566(3) 0.39194(3) 0.03965(16) Uani d . 1 1
I I2 0.37597(3) -0.15176(3) 0.36880(3) 0.04233(17) Uani d . 1 1
Mn Mn1 0.24841(7) -0.03413(6) 0.37953(6) 0.0274(3) Uani d . 1 1
N N1 0.3267(4) 0.0774(3) 0.3538(3) 0.0293(14) Uani d . 1 1
N N2 0.1883(4) 0.0017(3) 0.2492(3) 0.0290(16) Uani d . 1 1
N N3 0.1705(4) 0.0801(3) 0.4074(4) 0.0318(15) Uani d . 1 1
N N4 0.3034(4) -0.0032(3) 0.5106(3) 0.0300(15) Uani d . 1 1
C C1 0.3998(5) 0.1097(4) 0.4070(5) 0.039(2) Uani d . 1 1
H H1 0.4223 0.0838 0.4587 0.047 Uiso calc R 1 1
C C2 0.4434(5) 0.1786(4) 0.3898(5) 0.040(2) Uani d . 1 1
H H2 0.4945 0.2001 0.4293 0.048 Uiso calc R 1 1
C C3 0.4128(5) 0.2159(4) 0.3154(5) 0.042(2) Uani d . 1 1
H H3 0.4420 0.2634 0.3020 0.051 Uiso calc R 1 1
C C4 0.3378(5) 0.1823(5) 0.2600(5) 0.044(2) Uani d . 1 1
H H4 0.3144 0.2075 0.2080 0.053 Uiso calc R 1 1
C C5 0.2973(4) 0.1128(4) 0.2799(4) 0.0311(18) Uani d . 1 1
C C6 0.2205(4) 0.0702(4) 0.2211(4) 0.0313(18) Uani d . 1 1
C C7 0.1840(5) 0.0976(5) 0.1429(4) 0.043(2) Uani d . 1 1
H H7 0.2069 0.1465 0.1246 0.052 Uiso calc R 1 1
C C8 0.1139(5) 0.0538(6) 0.0911(5) 0.057(3) Uani d . 1 1
H H8 0.0887 0.0714 0.0366 0.069 Uiso calc R 1 1
C C9 0.0816(7) -0.0153(6) 0.1198(5) 0.060(3) Uani d . 1 1
H H9 0.0332 -0.0466 0.0855 0.072 Uiso calc R 1 1
C C10 0.1194(5) -0.0384(5) 0.1975(5) 0.039(2) Uani d . 1 1
H H10 0.0956 -0.0861 0.2168 0.046 Uiso calc R 1 1
C C11 0.1033(5) 0.1199(5) 0.3543(4) 0.045(2) Uani d . 1 1
H H11 0.0846 0.0985 0.3008 0.054 Uiso calc R 1 1
C C12 0.0594(5) 0.1872(5) 0.3691(5) 0.052(2) Uani d . 1 1
H H12 0.0100 0.2103 0.3285 0.063 Uiso calc R 1 1
C C13 0.0888(6) 0.2208(5) 0.4448(5) 0.058(3) Uani d . 1 1
H H13 0.0607 0.2692 0.4582 0.070 Uiso calc R 1 1
C C14 0.1609(6) 0.1833(5) 0.5026(5) 0.058(3) Uani d . 1 1
H H14 0.1829 0.2061 0.5556 0.069 Uiso calc R 1 1
C C15 0.1993(4) 0.1125(4) 0.4812(4) 0.0303(18) Uani d . 1 1
C C16 0.2741(4) 0.0669(4) 0.5397(4) 0.0304(17) Uani d . 1 1
C C17 0.3099(5) 0.0904(5) 0.6189(4) 0.043(2) Uani d . 1 1
H H17 0.2878 0.1388 0.6388 0.052 Uiso calc R 1 1
C C18 0.3771(5) 0.0440(5) 0.6689(5) 0.047(2) Uani d . 1 1
H H18 0.4038 0.0620 0.7232 0.057 Uiso calc R 1 1
C C19 0.4071(5) -0.0288(6) 0.6417(5) 0.052(2) Uani d . 1 1
H H19 0.4531 -0.0628 0.6762 0.063 Uiso calc R 1 1
C C20 0.3669(5) -0.0496(5) 0.5623(4) 0.043(2) Uani d . 1 1
H H20 0.3854 -0.1004 0.5426 0.051 Uiso calc R 1 1

loop_
_atom_site_aniso_label
_atom_site_aniso_U_11
_atom_site_aniso_U_22
_atom_site_aniso_U_33
_atom_site_aniso_U_12
_atom_site_aniso_U_13
_atom_site_aniso_U_23
I1 0.0403(3) 0.0408(3) 0.0426(3) -0.0101(2) 0.0204(3) -0.0079(3)
I2 0.0444(3) 0.0424(3) 0.0452(4) 0.0141(3) 0.0218(3) 0.0070(3)
Mn1 0.0275(6) 0.0282(6) 0.0252(6) 0.0012(5) 0.0073(5) -0.0008(5)
N1 0.026(4) 0.031(3) 0.030(4) 0.001(3) 0.008(3) 0.000(3)
N2 0.030(4) 0.028(4) 0.026(4) -0.003(2) 0.006(3) -0.005(3)
N3 0.029(4) 0.031(3) 0.037(4) 0.006(3) 0.013(3) -0.001(3)
N4 0.038(4) 0.031(4) 0.020(3) 0.004(3) 0.010(3) 0.003(3)
C1 0.044(5) 0.027(4) 0.043(5) 0.007(4) 0.010(4) 0.002(4)
C2 0.033(5) 0.033(5) 0.049(6) -0.001(4) 0.008(4) -0.005(4)
C3 0.032(5) 0.030(4) 0.059(6) -0.010(4) 0.008(4) -0.002(4)
C4 0.034(5) 0.045(5) 0.051(6) -0.002(4) 0.013(4) 0.015(4)
C5 0.027(4) 0.031(4) 0.035(5) 0.001(3) 0.011(4) 0.000(4)
C6 0.026(4) 0.032(4) 0.038(5) -0.002(3) 0.014(4) 0.005(3)
C7 0.047(5) 0.053(5) 0.024(5) 0.000(4) 0.005(4) 0.016(4)
C8 0.040(5) 0.091(7) 0.023(5) -0.009(5) -0.011(4) 0.015(5)
C9 0.080(8) 0.071(6) 0.027(5) -0.027(5) 0.017(5) 0.002(4)
C10 0.038(5) 0.038(5) 0.044(5) -0.009(4) 0.019(4) -0.002(4)
C11 0.036(5) 0.075(6) 0.024(5) 0.028(4) 0.009(4) 0.003(4)
C12 0.041(5) 0.066(6) 0.040(6) 0.033(4) 0.002(4) 0.004(4)
C13 0.056(6) 0.065(6) 0.054(6) 0.021(5) 0.019(5) -0.013(5)
C14 0.060(6) 0.067(6) 0.037(5) 0.027(5) 0.007(5) -0.013(4)
C15 0.029(4) 0.033(4) 0.025(4) -0.005(3) 0.006(4) -0.008(3)
C16 0.022(4) 0.037(4) 0.031(5) -0.003(3) 0.008(3) -0.001(3)
C17 0.044(5) 0.054(5) 0.034(5) 0.008(4) 0.018(4) -0.004(4)
C18 0.039(5) 0.065(6) 0.029(5) 0.004(4) 0.000(4) -0.015(4)
C19 0.045(6) 0.077(6) 0.028(5) 0.025(5) 0.003(4) 0.004(5)
C20 0.048(5) 0.054(5) 0.022(5) 0.018(4) 0.007(4) -0.002(4)

loop_
_atom_type_symbol
_atom_type_description
_atom_type_scat_dispersion_real
_atom_type_scat_dispersion_imag
_atom_type_scat_source
C C 0.0033 0.0016 'International Tables Vol C Tables 4.2.6.8 and 6.1.1.4'
H H 0.0000 0.0000 'International Tables Vol C Tables 4.2.6.8 and 6.1.1.4'
I I -0.4742 1.8119 'International Tables Vol C Tables 4.2.6.8 and 6.1.1.4'
Mn Mn 0.3368 0.7283 'International Tables Vol C Tables 4.2.6.8 and 6.1.1.4'
N N 0.0061 0.0033 'International Tables Vol C Tables 4.2.6.8 and 6.1.1.4'

loop_
_geom_angle_atom_site_label_1
_geom_angle_atom_site_label_2
_geom_angle_atom_site_label_3
_geom_angle
N4 Mn1 N2 153.33(19)
N4 Mn1 N1 89.6(2)
N2 Mn1 N1 71.9(2)
N4 Mn1 N3 71.0(2)
N2 Mn1 N3 87.3(2)
N1 Mn1 N3 82.28(19)
N4 Mn1 I1 96.05(16)
N2 Mn1 I1 99.78(15)
N1 Mn1 I1 169.67(14)
N3 Mn1 I1 91.33(15)
N4 Mn1 I2 99.33(16)
N2 Mn1 I2 99.38(15)
N1 Mn1 I2 89.07(14)
N3 Mn1 I2 166.94(15)
I1 Mn1 I2 98.54(4)
C1 N1 C5 117.9(6)
C1 N1 Mn1 124.8(5)
C5 N1 Mn1 117.4(4)
C10 N2 C6 117.2(6)
C10 N2 Mn1 124.0(5)
C6 N2 Mn1 118.7(5)
C15 N3 C11 116.8(6)
C15 N3 Mn1 117.2(5)
C11 N3 Mn1 125.7(5)
C20 N4 C16 117.6(6)
C20 N4 Mn1 122.7(5)
C16 N4 Mn1 119.7(5)
N1 C1 C2 122.8(7)
N1 C1 H1 118.6
C2 C1 H1 118.6
C3 C2 C1 119.4(7)
C3 C2 H2 120.3
C1 C2 H2 120.3
C2 C3 C4 118.0(7)
C2 C3 H3 121.0
C4 C3 H3 121.0
C5 C4 C3 120.3(8)
C5 C4 H4 119.9
C3 C4 H4 119.9
N1 C5 C4 121.5(7)
N1 C5 C6 115.9(6)
C4 C5 C6 122.5(7)
N2 C6 C7 121.4(7)
N2 C6 C5 115.8(6)
C7 C6 C5 122.8(7)
C6 C7 C8 119.8(7)
C6 C7 H7 120.1
C8 C7 H7 120.1
C9 C8 C7 118.7(8)
C9 C8 H8 120.7
C7 C8 H8 120.7
C10 C9 C8 118.9(8)
C10 C9 H9 120.6
C8 C9 H9 120.6
N2 C10 C9 124.1(7)
N2 C10 H10 117.9
C9 C10 H10 117.9
N3 C11 C12 126.4(7)
N3 C11 H11 116.8
C12 C11 H11 116.8
C11 C12 C13 116.9(7)
C11 C12 H12 121.5
C13 C12 H12 121.5
C12 C13 C14 119.2(8)
C12 C13 H13 120.4
C14 C13 H13 120.4
C15 C14 C13 118.7(8)
C15 C14 H14 120.6
C13 C14 H14 120.6
N3 C15 C14 121.8(7)
N3 C15 C16 116.0(6)
C14 C15 C16 122.1(7)
N4 C16 C17 121.1(7)
N4 C16 C15 115.5(6)
C17 C16 C15 123.4(7)
C18 C17 C16 119.7(7)
C18 C17 H17 120.2
C16 C17 H17 120.2
C17 C18 C19 120.7(7)
C17 C18 H18 119.7
C19 C18 H18 119.7
C20 C19 C18 116.4(7)
C20 C19 H19 121.8
C18 C19 H19 121.8
N4 C20 C19 124.5(7)
N4 C20 H20 117.8
C19 C20 H20 117.8

loop_
_geom_bond_atom_site_label_1
_geom_bond_atom_site_label_2
_geom_bond_distance
I1 Mn1 2.8149(13)
I2 Mn1 2.8322(13)
Mn1 N4 2.233(6)
Mn1 N2 2.245(6)
Mn1 N1 2.288(6)
Mn1 N3 2.330(5)
N1 C1 1.343(8)
N1 C5 1.345(8)
N2 C10 1.339(8)
N2 C6 1.350(8)
N3 C15 1.325(8)
N3 C11 1.330(8)
N4 C20 1.336(8)
N4 C16 1.354(8)
C1 C2 1.375(10)
C1 H1 0.9500
C2 C3 1.364(10)
C2 H2 0.9500
C3 C4 1.387(9)
C3 H3 0.9500
C4 C5 1.370(9)
C4 H4 0.9500
C5 C6 1.487(9)
C6 C7 1.373(9)
C7 C8 1.378(10)
C7 H7 0.9500
C8 C9 1.365(10)
C8 H8 0.9500
C9 C10 1.349(10)
C9 H9 0.9500
C10 H10 0.9500
C11 C12 1.340(10)
C11 H11 0.9500
C12 C13 1.362(10)
C12 H12 0.9500
C13 C14 1.399(10)
C13 H13 0.9500
C14 C15 1.378(9)
C14 H14 0.9500
C15 C16 1.486(9)
C16 C17 1.371(9)
C17 C18 1.358(9)
C17 H17 0.9500
C18 C19 1.378(10)
C18 H18 0.9500
C19 C20 1.371(10)
C19 H19 0.9500
C20 H20 0.9500

loop_
_geom_torsion_atom_site_label_1
_geom_torsion_atom_site_label_2
_geom_torsion_atom_site_label_3
_geom_torsion_atom_site_label_4
_geom_torsion
N4 Mn1 N1 C1 24.5(6)
N2 Mn1 N1 C1 -175.1(6)
N3 Mn1 N1 C1 95.3(6)
I1 Mn1 N1 C1 147.5(7)
I2 Mn1 N1 C1 -74.9(5)
N4 Mn1 N1 C5 -155.7(5)
N2 Mn1 N1 C5 4.7(5)
N3 Mn1 N1 C5 -84.9(5)
I1 Mn1 N1 C5 -32.7(12)
I2 Mn1 N1 C5 104.9(5)
N4 Mn1 N2 C10 -133.0(6)
N1 Mn1 N2 C10 178.9(6)
N3 Mn1 N2 C10 -98.4(6)
I1 Mn1 N2 C10 -7.5(6)
I2 Mn1 N2 C10 93.0(6)
N4 Mn1 N2 C6 43.9(9)
N1 Mn1 N2 C6 -4.2(5)
N3 Mn1 N2 C6 78.6(5)
I1 Mn1 N2 C6 169.5(5)
I2 Mn1 N2 C6 -90.1(5)
N4 Mn1 N3 C15 6.2(5)
N2 Mn1 N3 C15 -158.2(5)
N1 Mn1 N3 C15 -86.0(5)
I1 Mn1 N3 C15 102.1(5)
I2 Mn1 N3 C15 -37.1(11)
N4 Mn1 N3 C11 -179.2(7)
N2 Mn1 N3 C11 16.5(6)
N1 Mn1 N3 C11 88.6(6)
I1 Mn1 N3 C11 -83.2(6)
I2 Mn1 N3 C11 137.6(7)
N2 Mn1 N4 C20 -147.4(6)
N1 Mn1 N4 C20 -102.3(6)
N3 Mn1 N4 C20 175.7(6)
I1 Mn1 N4 C20 86.4(6)
I2 Mn1 N4 C20 -13.3(6)
N2 Mn1 N4 C16 30.4(9)
N1 Mn1 N4 C16 75.4(5)
N3 Mn1 N4 C16 -6.6(5)
I1 Mn1 N4 C16 -95.9(5)
I2 Mn1 N4 C16 164.4(5)
C5 N1 C1 C2 2.2(11)
Mn1 N1 C1 C2 -178.0(5)
N1 C1 C2 C3 -0.9(12)
C1 C2 C3 C4 0.3(12)
C2 C3 C4 C5 -1.0(12)
C1 N1 C5 C4 -3.0(11)
Mn1 N1 C5 C4 177.2(6)
C1 N1 C5 C6 175.0(6)
Mn1 N1 C5 C6 -4.8(8)
C3 C4 C5 N1 2.4(12)
C3 C4 C5 C6 -175.4(7)
C10 N2 C6 C7 0.1(11)
Mn1 N2 C6 C7 -177.1(6)
C10 N2 C6 C5 -179.6(6)
Mn1 N2 C6 C5 3.2(8)
N1 C5 C6 N2 1.1(10)
C4 C5 C6 N2 179.1(7)
N1 C5 C6 C7 -178.6(7)
C4 C5 C6 C7 -0.6(12)
N2 C6 C7 C8 -1.1(13)
C5 C6 C7 C8 178.6(7)
C6 C7 C8 C9 1.2(14)
C7 C8 C9 C10 -0.2(15)
C6 N2 C10 C9 0.9(12)
Mn1 N2 C10 C9 177.9(7)
C8 C9 C10 N2 -0.9(15)
C15 N3 C11 C12 -3.3(13)
Mn1 N3 C11 C12 -178.0(7)
N3 C11 C12 C13 3.3(14)
C11 C12 C13 C14 -1.1(14)
C12 C13 C14 C15 -0.7(14)
C11 N3 C15 C14 1.1(11)
Mn1 N3 C15 C14 176.2(6)
C11 N3 C15 C16 179.7(7)
Mn1 N3 C15 C16 -5.1(8)
C13 C14 C15 N3 0.8(13)
C13 C14 C15 C16 -177.7(8)
C20 N4 C16 C17 1.5(11)
Mn1 N4 C16 C17 -176.3(6)
C20 N4 C16 C15 -175.8(7)
Mn1 N4 C16 C15 6.4(8)
N3 C15 C16 N4 -0.6(10)
C14 C15 C16 N4 178.0(7)
N3 C15 C16 C17 -177.8(7)
C14 C15 C16 C17 0.8(12)
N4 C16 C17 C18 1.5(12)
C15 C16 C17 C18 178.6(7)
C16 C17 C18 C19 -3.1(13)
C17 C18 C19 C20 1.6(14)
C16 N4 C20 C19 -3.2(12)
Mn1 N4 C20 C19 174.5(7)
C18 C19 C20 N4 1.7(14)

loop_
_cod_related_entry_id
_cod_related_entry_database
_cod_related_entry_code
1 ChemSpider 30657057
